data_7151933
loop_
_publ_author_name
'Jiang, Huanfeng'
'Ji, Xiaochen'
'Li, Yibiao'
'Chen, Zhengwang'
'Wang, Azhong'

_publ_section_title
;
 Palladium-assisted multicomponent cyclization of aromatic aldehydes,
 arylamines and terminal olefins under molecular oxygen: an assembly of
 1,4-dihydropyridines.
;
_journal_issue 15
_journal_name_full 'Organic &amp; biomolecular chemistry'
_journal_page_first 5358
_journal_page_last 5361
_journal_paper_doi 10.1039/c1ob05440f
_journal_volume 9
_journal_year 2011
_chemical_formula_moiety 'C21 H19 N O4'
_chemical_formula_sum 'C21 H19 N O4'
_chemical_formula_weight 349.37
_chemical_name_systematic
;
?
;
_space_group_IT_number 9
_symmetry_cell_setting monoclinic
_symmetry_space_group_name_Hall 'C -2yc'
_symmetry_space_group_name_H-M 'C 1 c 1'
_atom_sites_solution_hydrogens geom
_atom_sites_solution_primary direct
_atom_sites_solution_secondary difmap
_audit_creation_method SHELXL-97
_cell_angle_alpha 90.00
_cell_angle_beta 102.32(3)
_cell_angle_gamma 90.00
_cell_formula_units_Z 4
_cell_length_a 19.404(4)
_cell_length_b 8.0536(16)
_cell_length_c 11.589(2)
_cell_measurement_reflns_used 2895
_cell_measurement_temperature 293(2)
_cell_measurement_theta_max 27.89
_cell_measurement_theta_min 2.35
_cell_volume 1769.3(6)
_computing_cell_refinement RAPID-AUTO
_computing_data_collection 'RAPID-AUTO (Rigaku, 1998)'
_computing_data_reduction 'CrystalStructure (Rigaku/MSC, 2002)'
_computing_molecular_graphics 'ORTEPII (Johnson, 1976)'
_computing_publication_material SHELXL97
_computing_structure_refinement 'SHELXL-97 (Sheldrick, 2008)'
_computing_structure_solution 'SHELXS-97 (Sheldrick, 2008)'
_diffrn_ambient_temperature 293(2)
_diffrn_measured_fraction_theta_full 0.999
_diffrn_measured_fraction_theta_max 0.999
_diffrn_measurement_device_type 'Rigaku/MSC Mercury CCD'
_diffrn_measurement_method \w
_diffrn_radiation_monochromator graphite
_diffrn_radiation_source 'fine-focus sealed tube'
_diffrn_radiation_type MoK\a
_diffrn_radiation_wavelength 0.71073
_diffrn_reflns_av_R_equivalents 0.0379
_diffrn_reflns_av_sigmaI/netI 0.0566
_diffrn_reflns_limit_h_max 23
_diffrn_reflns_limit_h_min -23
_diffrn_reflns_limit_k_max 9
_diffrn_reflns_limit_k_min -9
_diffrn_reflns_limit_l_max 13
_diffrn_reflns_limit_l_min -13
_diffrn_reflns_number 6916
_diffrn_reflns_theta_full 25.20
_diffrn_reflns_theta_max 25.20
_diffrn_reflns_theta_min 3.16
_diffrn_standards_number 0
_exptl_absorpt_coefficient_mu 0.091
_exptl_absorpt_correction_T_max 0.996
_exptl_absorpt_correction_T_min 0.984
_exptl_absorpt_correction_type multi-scan
_exptl_absorpt_process_details '(Jacobson, 1998)'
_exptl_crystal_colour colorless
_exptl_crystal_density_diffrn 1.312
_exptl_crystal_density_method 'not measured'
_exptl_crystal_description block
_exptl_crystal_F_000 736
_exptl_crystal_size_max 0.30
_exptl_crystal_size_mid 0.25
_exptl_crystal_size_min 0.19
_refine_diff_density_max 0.222
_refine_diff_density_min -0.211
_refine_diff_density_rms 0.052
_refine_ls_abs_structure_details 'Flack H D (1983), Acta Cryst. A39, 876-881'
_refine_ls_abs_structure_Flack 0.9(18)
_refine_ls_extinction_method none
_refine_ls_goodness_of_fit_ref 1.132
_refine_ls_hydrogen_treatment constr
_refine_ls_matrix_type full
_refine_ls_number_parameters 237
_refine_ls_number_reflns 3102
_refine_ls_number_restraints 2
_refine_ls_restrained_S_all 1.132
_refine_ls_R_factor_all 0.1056
_refine_ls_R_factor_gt 0.0401
_refine_ls_shift/su_max 0.000
_refine_ls_shift/su_mean 0.000
_refine_ls_structure_factor_coef Fsqd
_refine_ls_weighting_details 'calc w=1/[\s^2^(Fo^2^)+(0.0443P)^2^+0.5456P] where P=(Fo^2^+2Fc^2^)/3'
_refine_ls_weighting_scheme calc
_refine_ls_wR_factor_gt 0.0815
_refine_ls_wR_factor_ref 0.1257
_reflns_number_gt 1742
_reflns_number_total 3102
_reflns_threshold_expression >2sigma(I)
_cod_data_source_file c1ob05440f.txt
_cod_data_source_block 1
_cod_depositor_comments
;
The following automatic conversions were performed:

'_symmetry_cell_setting' value 'Monoclinic' changed to 'monoclinic'
according to /home/saulius/struct/CIF-dictionaries/cif_core.dic
dictionary named 'cif_core.dic' version 2.4.1 from 2010-06-29.

Automatic conversion script
Id: cif_fix_values 1715 2011-07-08 13:25:40Z adriana 
;
_cod_original_sg_symbol_Hall 'C -2yc '
_cod_original_sg_symbol_H-M 'C c '
_cod_database_code 7151933

loop_
_symmetry_equiv_pos_as_xyz
'x, y, z'
'x, -y, z+1/2'
'x+1/2, y+1/2, z'
'x+1/2, -y+1/2, z+1/2'

loop_
_atom_site_label
_atom_site_type_symbol
_atom_site_fract_x
_atom_site_fract_y
_atom_site_fract_z
_atom_site_U_iso_or_equiv
_atom_site_adp_type
_atom_site_occupancy
_atom_site_symmetry_multiplicity
_atom_site_calc_flag
_atom_site_refinement_flags
_atom_site_disorder_assembly
_atom_site_disorder_group
C1 C 0.7038(2) 0.2194(5) 0.7941(4) 0.0490(10) Uani 1 1 d . . .
C2 C 0.73468(18) 0.2662(5) 0.6938(3) 0.0430(9) Uani 1 1 d . . .
C3 C 0.69469(19) 0.2800(5) 0.5859(3) 0.0490(10) Uani 1 1 d . . .
H3 H 0.6471 0.2537 0.5746 0.059 Uiso 1 1 calc R . .
N1 N 0.72079(16) 0.3323(4) 0.4886(3) 0.0500(9) Uani 1 1 d . . .
C5 C 0.79054(19) 0.3806(5) 0.5088(4) 0.0488(10) Uani 1 1 d . . .
H5 H 0.8076 0.4245 0.4460 0.059 Uiso 1 1 calc R . .
C6 C 0.83484(18) 0.3677(5) 0.6136(3) 0.0423(9) Uani 1 1 d . . .
C7 C 0.6769(2) 0.3374(5) 0.3733(4) 0.0501(10) Uani 1 1 d . . .
C8 C 0.6081(2) 0.3918(5) 0.3556(4) 0.0569(11) Uani 1 1 d . . .
H8 H 0.5894 0.4258 0.4193 0.068 Uiso 1 1 calc R . .
C9 C 0.5671(2) 0.3953(6) 0.2423(4) 0.0647(13) Uani 1 1 d . . .
H9 H 0.5204 0.4304 0.2299 0.078 Uiso 1 1 calc R . .
C10 C 0.5947(3) 0.3475(6) 0.1486(4) 0.0692(13) Uani 1 1 d . . .
H10 H 0.5668 0.3507 0.0726 0.083 Uiso 1 1 calc R . .
C11 C 0.6631(2) 0.2951(7) 0.1659(4) 0.0701(14) Uani 1 1 d . . .
H11 H 0.6817 0.2636 0.1017 0.084 Uiso 1 1 calc R . .
C12 C 0.7045(2) 0.2885(6) 0.2781(4) 0.0578(11) Uani 1 1 d . . .
H12 H 0.7509 0.2514 0.2898 0.069 Uiso 1 1 calc R . .
C13 C 0.84960(19) 0.1190(5) 0.7506(4) 0.0450(9) Uani 1 1 d . . .
C14 C 0.8852(2) 0.0823(6) 0.8631(4) 0.0570(11) Uani 1 1 d . . .
H14 H 0.8902 0.1638 0.9212 0.068 Uiso 1 1 calc R . .
C15 C 0.9139(2) -0.0740(7) 0.8921(5) 0.0711(14) Uani 1 1 d . . .
H15 H 0.9372 -0.0973 0.9692 0.085 Uiso 1 1 calc R . .
C16 C 0.9076(2) -0.1932(6) 0.8067(5) 0.0725(14) Uani 1 1 d . . .
H16 H 0.9276 -0.2973 0.8253 0.087 Uiso 1 1 calc R . .
C17 C 0.8716(3) -0.1600(6) 0.6927(5) 0.0666(12) Uani 1 1 d . . .
H17 H 0.8667 -0.2420 0.6350 0.080 Uiso 1 1 calc R . .
C18 C 0.8430(2) -0.0043(5) 0.6650(4) 0.0541(11) Uani 1 1 d . . .
H18 H 0.8191 0.0184 0.5881 0.065 Uiso 1 1 calc R . .
C19 C 0.9074(2) 0.4287(5) 0.6303(4) 0.0461(9) Uani 1 1 d . . .
C20 C 0.9927(2) 0.5630(6) 0.5429(4) 0.0672(13) Uani 1 1 d . . .
H20A H 0.9986 0.6543 0.5974 0.101 Uiso 1 1 calc R . .
H20B H 0.9990 0.6013 0.4673 0.101 Uiso 1 1 calc R . .
H20C H 1.0271 0.4789 0.5720 0.101 Uiso 1 1 calc R . .
C21 C 0.6041(2) 0.1104(7) 0.8547(4) 0.0751(14) Uani 1 1 d . . .
H21A H 0.6362 0.0446 0.9110 0.113 Uiso 1 1 calc R . .
H21B H 0.5627 0.0463 0.8228 0.113 Uiso 1 1 calc R . .
H21C H 0.5910 0.2075 0.8931 0.113 Uiso 1 1 calc R . .
C4 C 0.81451(19) 0.2879(5) 0.7201(3) 0.0431(9) Uani 1 1 d . . .
H4 H 0.8283 0.3620 0.7882 0.052 Uiso 1 1 calc R . .
O1 O 0.73331(14) 0.2324(4) 0.8965(3) 0.0668(9) Uani 1 1 d . . .
O2 O 0.63793(14) 0.1601(4) 0.7600(2) 0.0621(8) Uani 1 1 d . . .
O3 O 0.94950(14) 0.4254(4) 0.7237(3) 0.0594(8) Uani 1 1 d . . .
O4 O 0.92255(14) 0.4943(4) 0.5308(2) 0.0556(7) Uani 1 1 d . . .

loop_
_atom_site_aniso_label
_atom_site_aniso_U_11
_atom_site_aniso_U_22
_atom_site_aniso_U_33
_atom_site_aniso_U_23
_atom_site_aniso_U_13
_atom_site_aniso_U_12
C1 0.045(2) 0.059(2) 0.046(3) -0.002(2) 0.015(2) -0.001(2)
C2 0.040(2) 0.048(2) 0.041(2) -0.0026(18) 0.0072(18) -0.0006(18)
C3 0.045(2) 0.058(3) 0.046(3) 0.001(2) 0.013(2) -0.0011(19)
N1 0.0434(19) 0.067(2) 0.038(2) 0.0040(18) 0.0056(16) -0.0060(17)
C5 0.043(2) 0.052(3) 0.051(3) 0.003(2) 0.010(2) -0.0064(18)
C6 0.043(2) 0.045(2) 0.039(2) 0.0002(18) 0.0078(18) -0.0036(17)
C7 0.049(2) 0.057(3) 0.042(3) 0.003(2) 0.004(2) -0.005(2)
C8 0.054(3) 0.069(3) 0.045(3) -0.003(2) 0.004(2) 0.002(2)
C9 0.055(3) 0.072(3) 0.060(3) 0.001(3) -0.003(2) -0.001(2)
C10 0.071(3) 0.083(3) 0.047(3) 0.002(3) -0.004(2) -0.010(3)
C11 0.067(3) 0.095(4) 0.048(3) -0.007(3) 0.012(2) -0.010(3)
C12 0.049(2) 0.077(3) 0.045(3) 0.000(2) 0.005(2) -0.003(2)
C13 0.0404(19) 0.053(2) 0.042(2) 0.0036(19) 0.0090(17) 0.0017(18)
C14 0.052(2) 0.064(3) 0.051(3) 0.001(2) 0.004(2) 0.005(2)
C15 0.064(3) 0.085(4) 0.063(3) 0.018(3) 0.011(2) 0.022(3)
C16 0.073(3) 0.064(3) 0.088(4) 0.024(3) 0.032(3) 0.024(3)
C17 0.083(3) 0.048(3) 0.074(3) 0.011(2) 0.029(3) 0.014(2)
C18 0.067(3) 0.054(3) 0.042(2) -0.002(2) 0.013(2) 0.006(2)
C19 0.050(2) 0.043(2) 0.046(2) -0.003(2) 0.014(2) -0.0003(19)
C20 0.049(3) 0.076(3) 0.080(4) 0.002(3) 0.021(2) -0.014(2)
C21 0.071(3) 0.102(4) 0.060(3) 0.004(3) 0.030(3) -0.020(3)
C4 0.049(2) 0.045(2) 0.036(2) -0.0011(19) 0.0094(17) -0.0010(19)
O1 0.0542(17) 0.101(3) 0.0441(19) -0.0026(17) 0.0085(14) -0.0103(16)
O2 0.0519(16) 0.090(2) 0.0459(17) 0.0001(16) 0.0138(13) -0.0178(16)
O3 0.0511(17) 0.073(2) 0.0505(19) 0.0033(16) 0.0022(15) -0.0096(14)
O4 0.0505(15) 0.0687(18) 0.0488(17) -0.0011(15) 0.0131(13) -0.0132(14)

loop_
_atom_type_symbol
_atom_type_description
_atom_type_scat_dispersion_real
_atom_type_scat_dispersion_imag
_atom_type_scat_source
C C 0.0033 0.0016 'International Tables Vol C Tables 4.2.6.8 and 6.1.1.4'
H H 0.0000 0.0000 'International Tables Vol C Tables 4.2.6.8 and 6.1.1.4'
N N 0.0061 0.0033 'International Tables Vol C Tables 4.2.6.8 and 6.1.1.4'
O O 0.0106 0.0060 'International Tables Vol C Tables 4.2.6.8 and 6.1.1.4'

loop_
_geom_angle_atom_site_label_1
_geom_angle_atom_site_label_2
_geom_angle_atom_site_label_3
_geom_angle
_geom_angle_site_symmetry_1
_geom_angle_site_symmetry_3
_geom_angle_publ_flag
O1 C1 O2 122.9(4) . . ?
O1 C1 C2 124.7(4) . . ?
O2 C1 C2 112.5(4) . . ?
C3 C2 C1 120.8(3) . . ?
C3 C2 C4 122.9(3) . . ?
C1 C2 C4 116.2(3) . . ?
C2 C3 N1 123.1(3) . . ?
C2 C3 H3 118.4 . . ?
N1 C3 H3 118.4 . . ?
C5 N1 C3 117.4(3) . . ?
C5 N1 C7 121.3(3) . . ?
C3 N1 C7 121.3(3) . . ?
C6 C5 N1 123.4(4) . . ?
C6 C5 H5 118.3 . . ?
N1 C5 H5 118.3 . . ?
C5 C6 C19 120.5(3) . . ?
C5 C6 C4 123.0(3) . . ?
C19 C6 C4 116.4(3) . . ?
C8 C7 C12 120.0(4) . . ?
C8 C7 N1 121.0(4) . . ?
C12 C7 N1 119.0(3) . . ?
C7 C8 C9 119.3(4) . . ?
C7 C8 H8 120.3 . . ?
C9 C8 H8 120.3 . . ?
C10 C9 C8 120.4(4) . . ?
C10 C9 H9 119.8 . . ?
C8 C9 H9 119.8 . . ?
C9 C10 C11 120.2(5) . . ?
C9 C10 H10 119.9 . . ?
C11 C10 H10 119.9 . . ?
C10 C11 C12 120.3(5) . . ?
C10 C11 H11 119.8 . . ?
C12 C11 H11 119.8 . . ?
C11 C12 C7 119.7(4) . . ?
C11 C12 H12 120.2 . . ?
C7 C12 H12 120.2 . . ?
C14 C13 C18 118.4(4) . . ?
C14 C13 C4 121.4(4) . . ?
C18 C13 C4 120.1(4) . . ?
C13 C14 C15 121.4(4) . . ?
C13 C14 H14 119.3 . . ?
C15 C14 H14 119.3 . . ?
C16 C15 C14 119.5(5) . . ?
C16 C15 H15 120.3 . . ?
C14 C15 H15 120.3 . . ?
C15 C16 C17 120.4(5) . . ?
C15 C16 H16 119.8 . . ?
C17 C16 H16 119.8 . . ?
C18 C17 C16 119.6(5) . . ?
C18 C17 H17 120.2 . . ?
C16 C17 H17 120.2 . . ?
C17 C18 C13 120.8(4) . . ?
C17 C18 H18 119.6 . . ?
C13 C18 H18 119.6 . . ?
O3 C19 O4 122.9(4) . . ?
O3 C19 C6 123.8(4) . . ?
O4 C19 C6 113.3(3) . . ?
O4 C20 H20A 109.5 . . ?
O4 C20 H20B 109.5 . . ?
H20A C20 H20B 109.5 . . ?
O4 C20 H20C 109.5 . . ?
H20A C20 H20C 109.5 . . ?
H20B C20 H20C 109.5 . . ?
O2 C21 H21A 109.5 . . ?
O2 C21 H21B 109.5 . . ?
H21A C21 H21B 109.5 . . ?
O2 C21 H21C 109.5 . . ?
H21A C21 H21C 109.5 . . ?
H21B C21 H21C 109.5 . . ?
C6 C4 C2 108.4(3) . . ?
C6 C4 C13 112.7(3) . . ?
C2 C4 C13 109.1(3) . . ?
C6 C4 H4 108.8 . . ?
C2 C4 H4 108.8 . . ?
C13 C4 H4 108.8 . . ?
C1 O2 C21 115.5(3) . . ?
C19 O4 C20 115.9(3) . . ?

loop_
_geom_bond_atom_site_label_1
_geom_bond_atom_site_label_2
_geom_bond_distance
_geom_bond_site_symmetry_2
_geom_bond_publ_flag
C1 O1 1.207(5) . ?
C1 O2 1.343(5) . ?
C1 C2 1.466(5) . ?
C2 C3 1.328(5) . ?
C2 C4 1.524(5) . ?
C3 N1 1.396(5) . ?
C3 H3 0.9300 . ?
N1 C5 1.379(5) . ?
N1 C7 1.424(5) . ?
C5 C6 1.334(5) . ?
C5 H5 0.9300 . ?
C6 C19 1.465(5) . ?
C6 C4 1.516(5) . ?
C7 C8 1.379(6) . ?
C7 C12 1.382(5) . ?
C8 C9 1.383(6) . ?
C8 H8 0.9300 . ?
C9 C10 1.365(6) . ?
C9 H9 0.9300 . ?
C10 C11 1.366(7) . ?
C10 H10 0.9300 . ?
C11 C12 1.376(6) . ?
C11 H11 0.9300 . ?
C12 H12 0.9300 . ?
C13 C14 1.371(5) . ?
C13 C18 1.391(5) . ?
C13 C4 1.528(5) . ?
C14 C15 1.388(6) . ?
C14 H14 0.9300 . ?
C15 C16 1.366(7) . ?
C15 H15 0.9300 . ?
C16 C17 1.382(7) . ?
C16 H16 0.9300 . ?
C17 C18 1.381(6) . ?
C17 H17 0.9300 . ?
C18 H18 0.9300 . ?
C19 O3 1.210(5) . ?
C19 O4 1.356(5) . ?
C20 O4 1.448(4) . ?
C20 H20A 0.9600 . ?
C20 H20B 0.9600 . ?
C20 H20C 0.9600 . ?
C21 O2 1.451(5) . ?
C21 H21A 0.9600 . ?
C21 H21B 0.9600 . ?
C21 H21C 0.9600 . ?
C4 H4 0.9800 . ?

loop_
_cod_related_entry_id
_cod_related_entry_database
_cod_related_entry_code
1 ChemSpider 3106436
